data_7227630
loop_
_publ_author_name
'Sharma, N.'
'Kumari, N.'
'Chundawat, T. S.'
'Kumar, S.'
'Bhagat, S.'

_publ_section_title
;
 Efficient trifluoromethylation of C(sp2)--H functionalized \a-oxoketene
 dithioacetals: a route to the regioselective synthesis of functionalized
 trifluoromethylated pyrazoles
;
_journal_issue 17
_journal_name_full 'RSC Adv.'
_journal_page_first 10150
_journal_paper_doi 10.1039/C7RA01130J
_journal_volume 7
_journal_year 2017
_chemical_formula_moiety 'C8 H9 F3 N2 S'
_chemical_formula_sum 'C8 H9 F3 N2 S'
_chemical_formula_weight 222.23
_chemical_name_systematic SB-NS-371
_space_group_IT_number 13
_symmetry_cell_setting monoclinic
_symmetry_space_group_name_Hall '-P 2yc'
_symmetry_space_group_name_H-M 'P 1 2/c 1'
_atom_sites_solution_hydrogens geom
_atom_sites_solution_primary direct
_atom_sites_solution_secondary difmap
_audit_creation_method SHELXL-97
_audit_update_record
;
2015-02-27 deposited with the CCDC.
2017-01-30 downloaded from the CCDC.
;
_cell_angle_alpha 90.000(5)
_cell_angle_beta 110.204(5)
_cell_angle_gamma 90.000(5)
_cell_formula_units_Z 16
_cell_length_a 19.392(5)
_cell_length_b 12.369(5)
_cell_length_c 18.099(5)
_cell_measurement_temperature 293(2)
_cell_measurement_theta_max 25.00
_cell_measurement_theta_min 3.00
_cell_volume 4074(2)
_computing_structure_refinement 'SHELXL-97 (Sheldrick, 1997)'
_computing_structure_solution 'SHELXS-97 (Sheldrick, 1990)'
_diffrn_ambient_temperature 293(2)
_diffrn_measured_fraction_theta_full 0.959
_diffrn_measured_fraction_theta_max 0.959
_diffrn_measurement_device_type 'Xcalibur Sapphire'
_diffrn_measurement_method '\w scans'
_diffrn_radiation_monochromator graphite
_diffrn_radiation_source 'fine-focus sealed tube'
_diffrn_radiation_type MoK\a
_diffrn_radiation_wavelength 0.71073
_diffrn_reflns_av_R_equivalents 0.0832
_diffrn_reflns_av_sigmaI/netI 0.0861
_diffrn_reflns_limit_h_max 23
_diffrn_reflns_limit_h_min -21
_diffrn_reflns_limit_k_max 14
_diffrn_reflns_limit_k_min -14
_diffrn_reflns_limit_l_max 21
_diffrn_reflns_limit_l_min -21
_diffrn_reflns_number 24995
_diffrn_reflns_theta_full 25.00
_diffrn_reflns_theta_max 25.00
_diffrn_reflns_theta_min 2.98
_exptl_absorpt_coefficient_mu 0.323
_exptl_absorpt_correction_T_max 0.9382
_exptl_absorpt_correction_T_min 0.9323
_exptl_absorpt_correction_type multi-scan
_exptl_absorpt_process_details sadabs
_exptl_crystal_colour 'light yellow'
_exptl_crystal_density_diffrn 1.449
_exptl_crystal_density_method 'not measured'
_exptl_crystal_description block
_exptl_crystal_F_000 1824
_exptl_crystal_recrystallization_method 'Re-crystallisation from solvent: DCM, Hexane'
_exptl_crystal_size_max 0.22
_exptl_crystal_size_mid 0.21
_exptl_crystal_size_min 0.20
_refine_diff_density_max 0.417
_refine_diff_density_min -0.278
_refine_diff_density_rms 0.072
_refine_ls_extinction_method none
_refine_ls_goodness_of_fit_ref 1.071
_refine_ls_hydrogen_treatment mixed
_refine_ls_matrix_type full
_refine_ls_number_parameters 523
_refine_ls_number_reflns 6891
_refine_ls_number_restraints 2
_refine_ls_restrained_S_all 1.071
_refine_ls_R_factor_all 0.2134
_refine_ls_R_factor_gt 0.1116
_refine_ls_shift/su_max 0.000
_refine_ls_shift/su_mean 0.000
_refine_ls_structure_factor_coef Fsqd
_refine_ls_weighting_details 'calc w=1/[\s^2^(Fo^2^)+(0.1521P)^2^+0.0000P] where P=(Fo^2^+2Fc^2^)/3'
_refine_ls_weighting_scheme calc
_refine_ls_wR_factor_gt 0.2682
_refine_ls_wR_factor_ref 0.3318
_reflns_number_gt 3041
_reflns_number_total 6891
_reflns_threshold_expression >2sigma(I)
_cod_data_source_file c7ra01130j2.cif
_cod_data_source_block shelxl
_cod_original_sg_symbol_H-M 'P 2/c'
_cod_database_code 7227630

loop_
_symmetry_equiv_pos_as_xyz
'x, y, z'
'-x, y, -z+1/2'
'-x, -y, -z'
'x, -y, z-1/2'

loop_
_atom_site_label
_atom_site_type_symbol
_atom_site_fract_x
_atom_site_fract_y
_atom_site_fract_z
_atom_site_U_iso_or_equiv
_atom_site_adp_type
_atom_site_occupancy
_atom_site_symmetry_multiplicity
_atom_site_calc_flag
_atom_site_refinement_flags
C1 C 1.1868(4) 0.2125(7) 0.6484(5) 0.113(3) Uani 1 1 d .
H1A H 1.2107 0.2022 0.6104 0.170 Uiso 1 1 calc R
H1B H 1.1367 0.1888 0.6265 0.170 Uiso 1 1 calc R
H1C H 1.2119 0.1711 0.6948 0.170 Uiso 1 1 calc R
C2 C 1.1429(3) 0.3514(5) 0.7417(4) 0.0628(16) Uani 1 1 d .
C3 C 1.1315(3) 0.4403(4) 0.7820(4) 0.0696(18) Uani 1 1 d .
C4 C 1.0948(3) 0.4036(5) 0.8286(4) 0.0673(17) Uani 1 1 d .
C5 C 1.0599(5) 0.4657(6) 0.8795(6) 0.100(3) Uani 1 1 d .
H5 H 1.0363 0.5341 0.8571 0.120 Uiso 1 1 calc R
C6 C 1.0260(6) 0.4095(8) 0.9252(6) 0.138(4) Uani 1 1 d .
H6A H 0.9822 0.4408 0.9310 0.166 Uiso 1 1 calc R
H6B H 1.0275 0.3312 0.9249 0.166 Uiso 1 1 calc R
C7 C 1.0920(7) 0.4650(10) 0.9574(8) 0.160(4) Uani 1 1 d .
H7A H 1.0914 0.5317 0.9854 0.192 Uiso 1 1 calc R
H7B H 1.1364 0.4224 0.9793 0.192 Uiso 1 1 calc R
C8 C 1.1546(6) 0.5538(6) 0.7766(8) 0.110(3) Uani 1 1 d .
C9 C 0.8410(4) 0.1597(7) 0.4971(5) 0.124(3) Uani 1 1 d .
H9A H 0.7950 0.1715 0.4554 0.186 Uiso 1 1 calc R
H9B H 0.8799 0.1923 0.4835 0.186 Uiso 1 1 calc R
H9C H 0.8393 0.1916 0.5448 0.186 Uiso 1 1 calc R
C10 C 0.9412(3) 0.0184(5) 0.5884(4) 0.0672(17) Uani 1 1 d .
C11 C 0.9839(3) -0.0723(4) 0.6182(4) 0.0620(15) Uani 1 1 d .
C12 C 1.0451(3) -0.0377(4) 0.6779(3) 0.0565(14) Uani 1 1 d .
C13 C 1.1087(4) -0.0983(5) 0.7299(4) 0.082(2) Uani 1 1 d .
H13 H 1.0971 -0.1698 0.7458 0.099 Uiso 1 1 calc R
C14 C 1.1706(5) -0.0431(7) 0.7887(6) 0.113(3) Uani 1 1 d .
H14A H 1.1688 0.0351 0.7913 0.136 Uiso 1 1 calc R
H14B H 1.1935 -0.0786 0.8391 0.136 Uiso 1 1 calc R
C15 C 1.1814(4) -0.0898(8) 0.7216(6) 0.125(3) Uani 1 1 d .
H15A H 1.2110 -0.1549 0.7295 0.150 Uiso 1 1 calc R
H15B H 1.1863 -0.0411 0.6817 0.150 Uiso 1 1 calc R
C16 C 0.9672(5) -0.1851(6) 0.5922(6) 0.097(3) Uani 1 1 d .
C17 C 1.3301(5) 0.2666(8) 0.8942(6) 0.148(4) Uani 1 1 d .
H17A H 1.2833 0.2818 0.8990 0.222 Uiso 1 1 calc R
H17B H 1.3368 0.3119 0.8542 0.222 Uiso 1 1 calc R
H17C H 1.3684 0.2806 0.9435 0.222 Uiso 1 1 calc R
C18 C 1.4216(3) 0.1159(6) 0.8634(4) 0.0790(19) Uani 1 1 d .
C19 C 1.4596(4) 0.0215(5) 0.8680(4) 0.087(2) Uani 1 1 d .
C20 C 1.5255(4) 0.0498(6) 0.8603(5) 0.090(2) Uani 1 1 d .
C21 C 1.5874(5) -0.0180(8) 0.8548(7) 0.126(3) Uani 1 1 d .
H21 H 1.5734 -0.0861 0.8258 0.151 Uiso 1 1 calc R
C22 C 1.6512(7) -0.0188(11) 0.9155(9) 0.177(5) Uani 1 1 d .
H22A H 1.6770 -0.0872 0.9282 0.212 Uiso 1 1 calc R
H22B H 1.6539 0.0245 0.9611 0.212 Uiso 1 1 calc R
C23 C 1.6544(5) 0.0355(9) 0.8501(7) 0.132(3) Uani 1 1 d .
H23A H 1.6799 0.0013 0.8187 0.158 Uiso 1 1 calc R
H23B H 1.6566 0.1138 0.8519 0.158 Uiso 1 1 calc R
C24 C 1.4333(6) -0.0886(9) 0.8761(9) 0.138(4) Uani 1 1 d .
C25 C 1.3210(7) 0.2929(9) 0.4957(5) 0.178(5) Uani 1 1 d .
H25A H 1.3010 0.2835 0.4396 0.267 Uiso 1 1 calc R
H25B H 1.2955 0.2466 0.5203 0.267 Uiso 1 1 calc R
H25C H 1.3723 0.2747 0.5143 0.267 Uiso 1 1 calc R
C26 C 1.3505(3) 0.4250(6) 0.6199(4) 0.0784(19) Uani 1 1 d .
C27 C 1.3522(4) 0.5123(5) 0.6684(5) 0.0771(18) Uani 1 1 d .
C28 C 1.3877(4) 0.4792(6) 0.7446(4) 0.081(2) Uani 1 1 d .
C29 C 1.4005(5) 0.5397(8) 0.8224(6) 0.129(4) Uani 1 1 d .
H29 H 1.3590 0.5779 0.8295 0.155 Uiso 1 1 calc R
C30 C 1.4655(9) 0.5741(12) 0.8597(10) 0.180(5) Uani 1 1 d .
H30A H 1.5003 0.5703 0.8321 0.216 Uiso 1 1 calc R
H30B H 1.4693 0.6402 0.8897 0.216 Uiso 1 1 calc R
C31 C 1.4556(8) 0.4865(10) 0.8929(6) 0.157(4) Uani 1 1 d .
H31A H 1.4482 0.4919 0.9431 0.188 Uiso 1 1 calc R
H31B H 1.4797 0.4211 0.8848 0.188 Uiso 1 1 calc R
C32 C 1.3248(6) 0.6244(7) 0.6441(7) 0.109(3) Uani 1 1 d .
N1 N 1.1159(2) 0.2621(4) 0.7626(3) 0.0606(13) Uani 1 1 d .
N2 N 1.0852(3) 0.2974(4) 0.8157(3) 0.0670(14) Uani 1 1 d D
N3 N 1.0361(3) 0.0696(4) 0.6803(4) 0.0647(14) Uani 1 1 d .
N4 N 0.9722(3) 0.1061(4) 0.6267(3) 0.0700(14) Uani 1 1 d .
N5 N 1.4590(3) 0.2018(4) 0.8520(3) 0.0759(15) Uani 1 1 d .
N6 N 1.5233(3) 0.1588(4) 0.8511(3) 0.0723(14) Uani 1 1 d D
N7 N 1.3814(3) 0.3411(4) 0.6638(4) 0.0727(14) Uani 1 1 d .
N8 N 1.4035(3) 0.3766(4) 0.7382(4) 0.0710(16) Uani 1 1 d .
F1 F 1.2228(4) 0.5681(5) 0.8029(6) 0.211(4) Uani 1 1 d .
F2 F 1.1414(5) 0.5863(5) 0.7042(5) 0.200(3) Uani 1 1 d .
F3 F 1.1261(6) 0.6226(4) 0.8038(7) 0.271(5) Uani 1 1 d .
F4 F 0.8985(4) -0.2109(4) 0.5757(5) 0.179(3) Uani 1 1 d .
F5 F 0.9730(5) -0.2025(6) 0.5260(6) 0.238(5) Uani 1 1 d .
F6 F 0.9995(5) -0.2553(4) 0.6400(6) 0.284(6) Uani 1 1 d .
F7 F 1.3734(5) -0.1083(7) 0.8484(8) 0.292(7) Uani 1 1 d .
F8 F 1.4685(8) -0.1595(7) 0.8572(12) 0.342(10) Uani 1 1 d .
F9 F 1.4541(9) -0.1145(8) 0.9484(5) 0.319(9) Uani 1 1 d .
F10 F 1.3523(6) 0.6699(6) 0.6003(7) 0.273(6) Uani 1 1 d .
F11 F 1.3283(6) 0.6891(5) 0.6974(6) 0.258(5) Uani 1 1 d .
F12 F 1.2575(5) 0.6267(6) 0.6053(8) 0.267(6) Uani 1 1 d .
S1 S 1.18915(12) 0.35129(17) 0.67326(14) 0.1052(8) Uani 1 1 d .
S2 S 0.85709(11) 0.02053(17) 0.51113(14) 0.1128(9) Uani 1 1 d .
S3 S 1.33329(12) 0.1301(2) 0.86834(19) 0.1406(11) Uani 1 1 d .
S4 S 1.31067(16) 0.4238(2) 0.51840(14) 0.1400(11) Uani 1 1 d .
H2' H 1.077(5) 0.238(5) 0.845(5) 0.18(4) Uiso 1 1 d D
H3A H 1.066(3) 0.107(4) 0.714(3) 0.047(16) Uiso 1 1 d .
H6D H 1.568(4) 0.187(10) 0.846(7) 0.24(6) Uiso 1 1 d D
H8A H 1.416(3) 0.339(4) 0.779(3) 0.045(16) Uiso 1 1 d .

loop_
_atom_site_aniso_label
_atom_site_aniso_U_11
_atom_site_aniso_U_22
_atom_site_aniso_U_33
_atom_site_aniso_U_23
_atom_site_aniso_U_13
_atom_site_aniso_U_12
C1 0.118(7) 0.115(6) 0.133(7) -0.018(5) 0.076(6) 0.012(5)
C2 0.061(4) 0.062(4) 0.078(4) -0.012(3) 0.039(3) -0.006(3)
C3 0.065(4) 0.051(3) 0.110(5) 0.004(3) 0.053(4) -0.004(3)
C4 0.080(4) 0.057(4) 0.080(4) -0.017(3) 0.047(4) -0.010(3)
C5 0.112(6) 0.084(5) 0.115(7) -0.017(5) 0.052(6) -0.037(5)
C6 0.164(9) 0.123(7) 0.193(10) -0.073(7) 0.144(9) -0.045(6)
C7 0.153(10) 0.187(11) 0.139(10) -0.044(8) 0.048(8) -0.062(9)
C8 0.118(7) 0.064(5) 0.191(10) -0.003(6) 0.110(8) -0.011(5)
C9 0.078(5) 0.118(7) 0.141(8) 0.007(5) -0.005(5) 0.004(5)
C10 0.064(4) 0.048(3) 0.085(5) -0.008(3) 0.020(3) -0.017(3)
C11 0.064(4) 0.043(3) 0.083(4) 0.004(3) 0.029(3) 0.001(3)
C12 0.047(4) 0.060(4) 0.058(4) -0.005(3) 0.012(3) -0.002(3)
C13 0.074(5) 0.065(4) 0.104(6) 0.008(4) 0.027(4) 0.001(3)
C14 0.100(7) 0.098(6) 0.124(7) -0.017(5) 0.015(6) 0.003(5)
C15 0.074(6) 0.146(8) 0.154(9) 0.012(7) 0.037(6) 0.040(5)
C16 0.072(6) 0.072(5) 0.127(7) -0.014(5) 0.009(5) 0.015(4)
C17 0.129(8) 0.161(10) 0.202(10) -0.020(8) 0.119(8) 0.000(7)
C18 0.051(4) 0.087(5) 0.091(5) 0.011(4) 0.015(4) -0.012(4)
C19 0.076(5) 0.063(4) 0.113(6) 0.018(4) 0.021(4) -0.016(4)
C20 0.078(5) 0.073(5) 0.130(7) 0.021(4) 0.050(5) 0.007(4)
C21 0.082(7) 0.110(7) 0.166(9) 0.019(6) 0.018(7) 0.012(5)
C22 0.114(10) 0.216(14) 0.208(14) 0.034(11) 0.066(10) 0.046(8)
C23 0.090(7) 0.147(8) 0.180(10) 0.043(7) 0.075(7) 0.045(6)
C24 0.078(7) 0.117(8) 0.222(13) 0.087(8) 0.058(7) 0.025(6)
C25 0.278(14) 0.145(9) 0.092(7) 0.008(6) 0.041(8) 0.069(9)
C26 0.064(4) 0.071(4) 0.107(6) 0.015(4) 0.038(4) 0.013(3)
C27 0.071(5) 0.067(4) 0.099(6) -0.001(4) 0.036(4) 0.004(3)
C28 0.073(5) 0.076(5) 0.079(5) -0.011(4) 0.006(4) 0.005(4)
C29 0.070(6) 0.119(7) 0.152(10) -0.027(6) -0.021(6) 0.037(5)
C30 0.184(14) 0.156(12) 0.227(16) -0.020(11) 0.105(13) -0.015(11)
C31 0.215(13) 0.136(9) 0.099(8) -0.011(7) 0.030(8) 0.011(9)
C32 0.110(7) 0.061(5) 0.149(8) 0.015(5) 0.034(6) 0.025(5)
N1 0.052(3) 0.057(3) 0.080(3) -0.013(2) 0.033(3) -0.003(2)
N2 0.073(3) 0.050(3) 0.090(4) -0.009(3) 0.043(3) -0.005(3)
N3 0.056(3) 0.048(3) 0.087(4) -0.017(3) 0.021(3) -0.004(3)
N4 0.054(3) 0.071(3) 0.087(4) 0.010(3) 0.027(3) 0.015(3)
N5 0.055(3) 0.080(4) 0.084(4) 0.013(3) 0.013(3) 0.007(3)
N6 0.054(4) 0.072(4) 0.087(4) 0.016(3) 0.020(3) 0.011(3)
N7 0.064(3) 0.080(4) 0.078(4) -0.007(3) 0.030(3) 0.011(3)
N8 0.073(4) 0.065(4) 0.079(5) 0.018(3) 0.030(3) 0.022(3)
F1 0.145(6) 0.110(4) 0.336(11) 0.030(5) 0.030(6) -0.061(4)
F2 0.303(10) 0.111(4) 0.184(6) 0.035(4) 0.080(7) -0.061(5)
F3 0.421(12) 0.054(3) 0.520(15) -0.029(5) 0.392(13) -0.032(5)
F4 0.137(5) 0.106(4) 0.295(8) -0.046(4) 0.078(5) -0.051(3)
F5 0.336(11) 0.143(6) 0.333(11) -0.142(7) 0.242(10) -0.101(7)
F6 0.287(8) 0.055(3) 0.315(11) -0.012(5) -0.144(8) 0.015(4)
F7 0.137(6) 0.184(7) 0.468(17) 0.132(8) -0.008(8) -0.094(6)
F8 0.313(13) 0.103(6) 0.70(4) 0.050(10) 0.285(19) -0.024(7)
F9 0.56(2) 0.179(8) 0.138(6) 0.046(5) 0.016(9) -0.213(11)
F10 0.368(13) 0.133(6) 0.436(15) 0.173(8) 0.288(12) 0.106(6)
F11 0.379(13) 0.083(4) 0.235(8) -0.020(5) 0.008(9) 0.089(6)
F12 0.153(7) 0.134(6) 0.448(16) 0.083(8) 0.018(8) 0.076(5)
S1 0.1134(17) 0.0992(14) 0.137(2) -0.0106(12) 0.0862(16) -0.0135(12)
S2 0.0860(15) 0.0842(14) 0.1301(19) 0.0075(12) -0.0110(13) -0.0007(10)
S3 0.0644(15) 0.167(3) 0.190(3) 0.025(2) 0.0436(16) -0.0091(14)
S4 0.170(3) 0.145(2) 0.0877(17) 0.0148(15) 0.0228(16) 0.0445(18)

loop_
_atom_type_symbol
_atom_type_description
_atom_type_scat_dispersion_real
_atom_type_scat_dispersion_imag
_atom_type_scat_source
C C 0.0033 0.0016 'International Tables Vol C Tables 4.2.6.8 and 6.1.1.4'
H H 0.0000 0.0000 'International Tables Vol C Tables 4.2.6.8 and 6.1.1.4'
N N 0.0061 0.0033 'International Tables Vol C Tables 4.2.6.8 and 6.1.1.4'
F F 0.0171 0.0103 'International Tables Vol C Tables 4.2.6.8 and 6.1.1.4'
S S 0.1246 0.1234 'International Tables Vol C Tables 4.2.6.8 and 6.1.1.4'

loop_
_geom_angle_atom_site_label_1
_geom_angle_atom_site_label_2
_geom_angle_atom_site_label_3
_geom_angle
S1 C1 H1A 109.5
S1 C1 H1B 109.5
H1A C1 H1B 109.5
S1 C1 H1C 109.5
H1A C1 H1C 109.5
H1B C1 H1C 109.5
N1 C2 C3 111.1(5)
N1 C2 S1 123.0(4)
C3 C2 S1 125.9(5)
C4 C3 C2 106.1(5)
C4 C3 C8 126.2(6)
C2 C3 C8 127.7(6)
N2 C4 C3 107.0(5)
N2 C4 C5 122.4(6)
C3 C4 C5 130.2(6)
C7 C5 C6 61.1(7)
C7 C5 C4 119.6(9)
C6 C5 C4 120.1(7)
C7 C5 H5 115.1
C6 C5 H5 115.1
C4 C5 H5 115.1
C7 C6 C5 56.8(6)
C7 C6 H6A 118.1
C5 C6 H6A 118.1
C7 C6 H6B 118.1
C5 C6 H6B 118.1
H6A C6 H6B 115.3
C5 C7 C6 62.1(7)
C5 C7 H7A 117.6
C6 C7 H7A 117.6
C5 C7 H7B 117.6
C6 C7 H7B 117.6
H7A C7 H7B 114.6
F3 C8 F1 108.5(11)
F3 C8 F2 103.5(10)
F1 C8 F2 98.7(8)
F3 C8 C3 116.7(7)
F1 C8 C3 114.2(8)
F2 C8 C3 113.3(9)
S2 C9 H9A 109.5
S2 C9 H9B 109.5
H9A C9 H9B 109.5
S2 C9 H9C 109.5
H9A C9 H9C 109.5
H9B C9 H9C 109.5
N4 C10 C11 111.0(6)
N4 C10 S2 122.8(5)
C11 C10 S2 126.2(5)
C12 C11 C10 107.0(5)
C12 C11 C16 125.7(6)
C10 C11 C16 127.3(6)
C11 C12 N3 104.4(5)
C11 C12 C13 130.7(5)
N3 C12 C13 124.9(5)
C14 C13 C15 58.0(5)
C14 C13 C12 121.4(6)
C15 C13 C12 121.2(6)
C14 C13 H13 114.8
C15 C13 H13 114.8
C12 C13 H13 114.8
C15 C14 C13 61.2(5)
C15 C14 H14A 117.7
C13 C14 H14A 117.7
C15 C14 H14B 117.7
C13 C14 H14B 117.7
H14A C14 H14B 114.8
C14 C15 C13 60.9(5)
C14 C15 H15A 117.7
C13 C15 H15A 117.7
C14 C15 H15B 117.7
C13 C15 H15B 117.7
H15A C15 H15B 114.8
F6 C16 F5 110.8(9)
F6 C16 F4 102.7(9)
F5 C16 F4 99.2(8)
F6 C16 C11 116.2(7)
F5 C16 C11 112.6(8)
F4 C16 C11 113.7(6)
S3 C17 H17A 109.5
S3 C17 H17B 109.5
H17A C17 H17B 109.5
S3 C17 H17C 109.5
H17A C17 H17C 109.5
H17B C17 H17C 109.5
N5 C18 C19 112.2(6)
N5 C18 S3 121.1(6)
C19 C18 S3 126.6(5)
C18 C19 C20 106.0(6)
C18 C19 C24 126.6(8)
C20 C19 C24 127.4(8)
N6 C20 C19 105.9(6)
N6 C20 C21 122.8(7)
C19 C20 C21 131.1(7)
C22 C21 C23 58.2(7)
C22 C21 C20 119.0(10)
C23 C21 C20 119.4(8)
C22 C21 H21 116.0
C23 C21 H21 116.0
C20 C21 H21 116.0
C21 C22 C23 66.2(9)
C21 C22 H22A 117.1
C23 C22 H22A 117.1
C21 C22 H22B 117.1
C23 C22 H22B 117.1
H22A C22 H22B 114.1
C22 C23 C21 55.7(7)
C22 C23 H23A 118.2
C21 C23 H23A 118.2
C22 C23 H23B 118.2
C21 C23 H23B 118.2
H23A C23 H23B 115.4
F7 C24 F8 108.0(17)
F7 C24 F9 108.5(12)
F8 C24 F9 95.6(11)
F7 C24 C19 119.6(9)
F8 C24 C19 112.8(9)
F9 C24 C19 109.6(12)
S4 C25 H25A 109.5
S4 C25 H25B 109.5
H25A C25 H25B 109.5
S4 C25 H25C 109.5
H25A C25 H25C 109.5
H25B C25 H25C 109.5
N7 C26 C27 108.9(7)
N7 C26 S4 125.2(6)
C27 C26 S4 125.8(6)
C28 C27 C26 107.3(6)
C28 C27 C32 125.2(7)
C26 C27 C32 127.4(8)
N8 C28 C27 104.5(6)
N8 C28 C29 125.4(7)
C27 C28 C29 129.8(7)
C30 C29 C31 54.3(7)
C30 C29 C28 117.6(11)
C31 C29 C28 114.0(7)
C30 C29 H29 118.3
C31 C29 H29 118.3
C28 C29 H29 118.3
C31 C30 C29 71.8(10)
C31 C30 H30A 116.4
C29 C30 H30A 116.4
C31 C30 H30B 116.4
C29 C30 H30B 116.4
H30A C30 H30B 113.4
C30 C31 C29 54.0(8)
C30 C31 H31A 118.3
C29 C31 H31A 118.3
C30 C31 H31B 118.3
C29 C31 H31B 118.3
H31A C31 H31B 115.6
F10 C32 F11 106.6(10)
F10 C32 F12 103.3(11)
F11 C32 F12 100.8(10)
F10 C32 C27 115.1(9)
F11 C32 C27 116.8(9)
F12 C32 C27 112.4(8)
C2 N1 N2 104.2(4)
C4 N2 N1 111.7(5)
C4 N2 H2' 135(6)
N1 N2 H2' 110(6)
C12 N3 N4 113.6(5)
C12 N3 H3A 121(3)
N4 N3 H3A 126(3)
C10 N4 N3 103.9(5)
C18 N5 N6 103.8(5)
C20 N6 N5 112.2(5)
C20 N6 H6D 112(8)
N5 N6 H6D 135(8)
C26 N7 N8 105.6(6)
C28 N8 N7 113.6(6)
C28 N8 H8A 117(3)
N7 N8 H8A 127(4)
C2 S1 C1 101.8(3)
C10 S2 C9 101.6(3)
C18 S3 C17 103.6(4)
C25 S4 C26 102.6(4)

loop_
_geom_bond_atom_site_label_1
_geom_bond_atom_site_label_2
_geom_bond_distance
C1 S1 1.772(8)
C1 H1A 0.9600
C1 H1B 0.9600
C1 H1C 0.9600
C2 N1 1.332(7)
C2 C3 1.379(8)
C2 S1 1.762(6)
C3 C4 1.356(8)
C3 C8 1.487(9)
C4 N2 1.336(7)
C4 C5 1.526(10)
C5 C7 1.329(12)
C5 C6 1.404(11)
C5 H5 0.9800
C6 C7 1.390(12)
C6 H6A 0.9700
C6 H6B 0.9700
C7 H7A 0.9700
C7 H7B 0.9700
C8 F3 1.207(9)
C8 F1 1.255(10)
C8 F2 1.310(11)
C9 S2 1.752(8)
C9 H9A 0.9600
C9 H9B 0.9600
C9 H9C 0.9600
C10 N4 1.315(7)
C10 C11 1.388(8)
C10 S2 1.743(6)
C11 C12 1.369(8)
C11 C16 1.471(9)
C12 N3 1.341(7)
C12 C13 1.473(8)
C13 C14 1.469(10)
C13 C15 1.473(10)
C13 H13 0.9800
C14 C15 1.425(11)
C14 H14A 0.9700
C14 H14B 0.9700
C15 H15A 0.9700
C15 H15B 0.9700
C16 F6 1.233(9)
C16 F5 1.260(10)
C16 F4 1.301(9)
C17 S3 1.759(10)
C17 H17A 0.9600
C17 H17B 0.9600
C17 H17C 0.9600
C18 N5 1.342(8)
C18 C19 1.367(9)
C18 S3 1.755(7)
C19 C20 1.380(9)
C19 C24 1.479(12)
C20 N6 1.357(8)
C20 C21 1.494(11)
C21 C22 1.342(14)
C21 C23 1.486(13)
C21 H21 0.9800
C22 C23 1.380(14)
C22 H22A 0.9700
C22 H22B 0.9700
C23 H23A 0.9700
C23 H23B 0.9700
C24 F7 1.122(11)
C24 F8 1.229(14)
C24 F9 1.271(13)
C25 S4 1.699(10)
C25 H25A 0.9600
C25 H25B 0.9600
C25 H25C 0.9600
C26 N7 1.319(8)
C26 C27 1.385(9)
C26 S4 1.729(8)
C27 C28 1.373(9)
C27 C32 1.496(10)
C28 N8 1.318(8)
C28 C29 1.538(11)
C29 C30 1.280(14)
C29 C31 1.503(13)
C29 H29 0.9800
C30 C31 1.284(15)
C30 H30A 0.9700
C30 H30B 0.9700
C31 H31A 0.9700
C31 H31B 0.9700
C32 F10 1.233(11)
C32 F11 1.238(11)
C32 F12 1.251(11)
N1 N2 1.365(6)
N2 H2' 0.95(2)
N3 N4 1.361(7)
N3 H3A 0.83(5)
N5 N6 1.361(7)
N6 H6D 0.96(2)
N7 N8 1.339(7)
N8 H8A 0.84(5)

loop_
_geom_torsion_atom_site_label_1
_geom_torsion_atom_site_label_2
_geom_torsion_atom_site_label_3
_geom_torsion_atom_site_label_4
_geom_torsion
N1 C2 C3 C4 -1.0(8)
S1 C2 C3 C4 -179.3(5)
N1 C2 C3 C8 178.7(8)
S1 C2 C3 C8 0.4(11)
C2 C3 C4 N2 -0.1(7)
C8 C3 C4 N2 -179.8(8)
C2 C3 C4 C5 -172.5(7)
C8 C3 C4 C5 7.8(13)
N2 C4 C5 C7 82.2(10)
C3 C4 C5 C7 -106.4(10)
N2 C4 C5 C6 10.4(13)
C3 C4 C5 C6 -178.2(9)
C4 C5 C6 C7 109.4(11)
C4 C5 C7 C6 -110.2(8)
C4 C3 C8 F3 -15.5(16)
C2 C3 C8 F3 164.8(10)
C4 C3 C8 F1 112.5(10)
C2 C3 C8 F1 -67.2(14)
C4 C3 C8 F2 -135.5(8)
C2 C3 C8 F2 44.8(13)
N4 C10 C11 C12 -0.6(7)
S2 C10 C11 C12 179.7(4)
N4 C10 C11 C16 178.7(7)
S2 C10 C11 C16 -1.0(11)
C10 C11 C12 N3 -0.2(6)
C16 C11 C12 N3 -179.5(7)
C10 C11 C12 C13 180.0(6)
C16 C11 C12 C13 0.7(11)
C11 C12 C13 C14 177.4(7)
N3 C12 C13 C14 -2.3(10)
C11 C12 C13 C15 108.3(9)
N3 C12 C13 C15 -71.4(9)
C12 C13 C14 C15 -109.5(8)
C12 C13 C15 C14 109.9(8)
C12 C11 C16 F6 20.5(14)
C10 C11 C16 F6 -158.6(9)
C12 C11 C16 F5 -108.8(9)
C10 C11 C16 F5 72.0(11)
C12 C11 C16 F4 139.4(7)
C10 C11 C16 F4 -39.7(13)
N5 C18 C19 C20 0.9(9)
S3 C18 C19 C20 179.3(6)
N5 C18 C19 C24 -176.6(9)
S3 C18 C19 C24 1.8(13)
C18 C19 C20 N6 -0.3(8)
C24 C19 C20 N6 177.2(10)
C18 C19 C20 C21 -175.0(9)
C24 C19 C20 C21 2.5(16)
N6 C20 C21 C22 76.4(13)
C19 C20 C21 C22 -109.7(12)
N6 C20 C21 C23 8.7(14)
C19 C20 C21 C23 -177.3(10)
C20 C21 C22 C23 -108.5(10)
C20 C21 C23 C22 107.7(12)
C18 C19 C24 F7 32(2)
C20 C19 C24 F7 -144.7(14)
C18 C19 C24 F8 160.9(14)
C20 C19 C24 F8 -16(2)
C18 C19 C24 F9 -93.9(14)
C20 C19 C24 F9 89.2(16)
N7 C26 C27 C28 1.8(8)
S4 C26 C27 C28 179.0(5)
N7 C26 C27 C32 178.6(7)
S4 C26 C27 C32 -4.2(11)
C26 C27 C28 N8 -1.3(7)
C32 C27 C28 N8 -178.3(7)
C26 C27 C28 C29 -175.3(8)
C32 C27 C28 C29 7.7(13)
N8 C28 C29 C30 80.5(16)
C27 C28 C29 C30 -106.6(13)
N8 C28 C29 C31 19.8(15)
C27 C28 C29 C31 -167.4(10)
C28 C29 C30 C31 -100.9(12)
C28 C29 C31 C30 107.8(14)
C28 C27 C32 F10 119.0(12)
C26 C27 C32 F10 -57.3(14)
C28 C27 C32 F11 -7.3(15)
C26 C27 C32 F11 176.4(10)
C28 C27 C32 F12 -123.1(11)
C26 C27 C32 F12 60.5(14)
C3 C2 N1 N2 1.6(7)
S1 C2 N1 N2 180.0(4)
C3 C4 N2 N1 1.1(7)
C5 C4 N2 N1 174.3(6)
C2 N1 N2 C4 -1.7(7)
C11 C12 N3 N4 1.0(6)
C13 C12 N3 N4 -179.2(6)
C11 C10 N4 N3 1.1(7)
S2 C10 N4 N3 -179.2(4)
C12 N3 N4 C10 -1.3(6)
C19 C18 N5 N6 -1.2(8)
S3 C18 N5 N6 -179.6(5)
C19 C20 N6 N5 -0.5(8)
C21 C20 N6 N5 174.8(7)
C18 N5 N6 C20 1.0(7)
C27 C26 N7 N8 -1.4(7)
S4 C26 N7 N8 -178.7(5)
C27 C28 N8 N7 0.5(8)
C29 C28 N8 N7 174.8(7)
C26 N7 N8 C28 0.6(7)
N1 C2 S1 C1 -0.4(6)
C3 C2 S1 C1 177.7(6)
N4 C10 S2 C9 7.6(7)
C11 C10 S2 C9 -172.7(6)
N5 C18 S3 C17 -22.2(7)
C19 C18 S3 C17 159.6(7)
N7 C26 S4 C25 1.2(8)
C27 C26 S4 C25 -175.6(7)
